data_1567989
loop_
_publ_author_name
'Thursch, Lavenia J.'
'Lima, Thamires A.'
'O'Neill, Nichole'
'Ferreira, Fabio F.'
'Schweitzer-Stenner, Reinhard'
'Alvarez, Nicolas J.'

_publ_section_title
;
 Influence of central sidechain on self-assembly of glycine-x-glycine
 peptides.
;
_journal_issue 3
_journal_name_full 'Soft matter'
_journal_page_first 394
_journal_page_last 409
_journal_paper_doi 10.1039/d2sm01082h
_journal_volume 19
_journal_year 2023
_chemical_compound_source 'Drexel University'
_chemical_formula_moiety 'C7 H13 N3 O4'
_chemical_formula_sum 'C7 H13 N3 O4'
_chemical_formula_weight 203.20
_chemical_name_common GAG
_chemical_name_mineral ??
_chemical_name_systematic Gly-Ala-Gly
_space_group_crystal_system orthorhombic
_space_group_IT_number 19
_space_group_name_Hall 'P 2ac 2ab'
_space_group_name_H-M_alt 'P 21 21 21'
_atom_sites_solution_hydrogens geom
_audit_creation_method 'TOPAS-Academic 6 + PLATON'
_audit_update_record
;
2021-12-17 deposited with the CCDC.	2022-11-18 downloaded from the CCDC.
;
_cell_angle_alpha 90
_cell_angle_beta 90
_cell_angle_gamma 90
_cell_formula_units_Z 4
_cell_length_a 12.4827(2)
_cell_length_b 16.0047(3)
_cell_length_c 4.74526(7)
_cell_measurement_pressure 100
_cell_measurement_temperature 298(2)
_cell_volume 948.02(3)
_computing_cell_refinement 'TOPAS-Academic v.6'
_computing_data_collection WinXPOW
_computing_data_reduction 'TOPAS-Academic v.6'
_computing_molecular_graphics 'Mercury 4.3.1'
_computing_publication_material 'Mercury 4.3.1'
_computing_structure_refinement 'TOPAS-Academic 6'
_computing_structure_solution 'ab initio algorithm (DASH)'
_diffrn_ambient_pressure 100
_diffrn_ambient_temperature 298
_diffrn_measurement_device_type 'Stoe STADI-P diffractometer'
_diffrn_radiation_monochromator none
_diffrn_radiation_probe x-ray
_diffrn_radiation_type 'Cu K\a~1~'
_diffrn_radiation_wavelength 1.54056
_diffrn_source 'sealed X-ray tube'
_diffrn_source_type 'Stoe STADI-P'
_exptl_absorpt_coefficient_mu 1.00175
_exptl_absorpt_process_details
;
;
_exptl_crystal_colour white
_exptl_crystal_density_diffrn 1.42366
_exptl_crystal_description powder
_exptl_crystal_F_000 432
_exptl_crystal_recrystallization_method acetone
_pd_calc_method 'Rietveld Refinement'
_pd_char_colour white
_pd_meas_number_of_points 5460
_pd_meas_scan_method step
_pd_proc_2theta_range_inc 0.015
_pd_proc_2theta_range_max 87.885
_pd_proc_2theta_range_min 6.000
_pd_proc_info_excluded_regions none
_pd_proc_ls_background_function '20-term Chebyschev polynomial'
_pd_proc_ls_pref_orient_corr none
_pd_proc_ls_profile_function 'Fundamental parameters approach'
_pd_proc_ls_prof_R_factor 0.01639
_pd_proc_ls_prof_wR_expected 0.01599
_pd_proc_ls_prof_wR_factor 0.02303
_pd_proc_number_of_points 5460
_pd_spec_mounting 'acetate foil'
_pd_spec_mount_mode transmission
_refine_ls_extinction_method none
_refine_ls_goodness_of_fit_all 1.395
_refine_ls_hydrogen_treatment refall
_refine_ls_matrix_type full
_refine_ls_number_constraints 0
_refine_ls_number_parameters 83
_refine_ls_number_restraints 43
_refine_ls_R_I_factor 0.00813
_refine_ls_shift/su_max 0.0001
_refine_ls_shift/su_mean 0.0001
_refine_ls_weighting_scheme sigma
_reflns_d_resolution_high 9.84293
_reflns_d_resolution_low 1.10528
_reflns_limit_h_max 11
_reflns_limit_h_min 0
_reflns_limit_k_max 14
_reflns_limit_k_min 0
_reflns_limit_l_max 4
_reflns_limit_l_min 0
_reflns_number_total 470
_cod_data_source_file d2sm01082h2.cif
_cod_data_source_block GAG
_cod_depositor_comments 'Adding full bibliography for 1567989--1567992.cif.'
_cod_database_code 1567989

loop_
_symmetry_equiv_pos_as_xyz
'x, y, z '
'-x+1/2, -y, z+1/2 '
'-x, y+1/2, -z+1/2 '
'x+1/2, -y+1/2, -z '

loop_
_atom_site_label
_atom_site_type_symbol
_atom_site_symmetry_multiplicity
_atom_site_fract_x
_atom_site_fract_y
_atom_site_fract_z
_atom_site_occupancy
_atom_site_B_iso_or_equiv
_atom_site_U_iso_or_equiv
C1 C 4 0.5597(7) 0.4801(5) 0.4218(14) 1 2.82(5) 0.03577
N2 N 4 0.5773(4) 0.4194(3) 0.2458(12) 1 2.82(5) 0.03577
C3 C 4 0.5438(5) 0.5671(4) 0.3011(15) 1 2.82(5) 0.03577
O4 O 4 0.5577(4) 0.4687(3) 0.6778(8) 1 2.82(5) 0.03577
C5 C 4 0.5950(5) 0.3347(4) 0.3419(14) 1 2.82(5) 0.03577
N6 N 4 0.4552(5) 0.6113(3) 0.4325(10) 1 2.82(5) 0.03577
C7 C 4 0.6483(4) 0.6184(4) 0.3232(12) 1 2.82(5) 0.03577
C8 C 4 0.5058(6) 0.2982(5) 0.5207(17) 1 2.82(5) 0.03577
C9 C 4 0.3558(6) 0.5971(5) 0.3676(15) 1 2.82(5) 0.03577
O10 O 4 0.5293(4) 0.2448(3) 0.6931(11) 1 2.82(5) 0.03577
O11 O 4 0.4139(4) 0.3193(3) 0.4637(10) 1 2.82(5) 0.03577
O12 O 4 0.3274(3) 0.5460(4) 0.1921(8) 1 2.82(5) 0.03577
C13 C 4 0.2751(4) 0.6434(5) 0.5479(14) 1 2.82(5) 0.03577
N14 N 4 0.1659(3) 0.6180(3) 0.4747(9) 1 2.82(5) 0.03577
H1 H 4 0.2806(4) 0.7017(5) 0.5019(14) 1 3.39(6) 0.04293
H2 H 4 0.2905(4) 0.6356(5) 0.7443(14) 1 3.39(6) 0.04293
H3 H 4 0.7031(4) 0.5912(4) 0.2148(12) 1 3.39(6) 0.04293
H4 H 4 0.6341(4) 0.6725(4) 0.2444(12) 1 3.39(6) 0.04293
H5 H 4 0.6722(4) 0.6246(4) 0.5144(12) 1 3.39(6) 0.04293
H6 H 4 0.1603(3) 0.5653(3) 0.5168(9) 1 3.39(6) 0.04293
H7 H 4 0.1211(3) 0.6467(3) 0.5763(9) 1 3.39(6) 0.04293
H8 H 4 0.5773(4) 0.4293(3) 0.0656(12) 1 3.39(6) 0.04293
H10 H 4 0.6592(5) 0.3346(4) 0.4538(14) 1 3.39(6) 0.04293
H11 H 4 0.6051(5) 0.2995(4) 0.1802(14) 1 3.39(6) 0.04293
H12 H 4 0.5247(5) 0.5597(4) 0.1068(15) 1 3.39(6) 0.04293
H13 H 4 0.4695(5) 0.6483(3) 0.5619(10) 1 3.39(6) 0.04293
H14 H 4 0.1513(3) 0.6252(3) 0.2971(9) 1 3.39(6) 0.04293

loop_
_atom_type_symbol
_atom_type_description
_atom_type_scat_dispersion_real
_atom_type_scat_dispersion_imag
_atom_type_scat_source
C C 0.0181 0.0091 'International Tables Vol C Tables 4.2.6.8'
O O 0.0492 0.0322 'International Tables Vol C Tables 4.2.6.8'
N N 0.0311 0.0180 'International Tables Vol C Tables 4.2.6.8'

loop_
_geom_angle_atom_site_label_1
_geom_angle_atom_site_label_2
_geom_angle_atom_site_label_3
_geom_angle
_geom_angle_site_symmetry_1
_geom_angle_site_symmetry_2
_geom_angle_site_symmetry_3
_geom_angle_publ_flag
N2 C1 C3 117.7(6) 1_555 . 1_555 n
N2 C1 O4 121.9(7) 1_555 . 1_555 n
C3 C1 O4 120.4(7) 1_555 . 1_555 n
C1 N2 C5 121.6(6) 1_555 . 1_555 n
C1 N2 H8 119.7(7) 1_555 . 1_555 n
C5 N2 H8 118.7(6) 1_555 . 1_555 n
C1 C3 N6 112.6(6) 1_555 . 1_555 n
C1 C3 C7 110.6(5) 1_555 . 1_555 n
C1 C3 H12 106.4(7) 1_555 . 1_555 n
N6 C3 C7 110.8(5) 1_555 . 1_555 n
N6 C3 H12 106.5(7) 1_555 . 1_555 n
C7 C3 H12 109.9(7) 1_555 . 1_555 n
N2 C5 C8 115.1(6) 1_555 . 1_555 n
N2 C5 H10 107.6(7) 1_555 . 1_555 n
N2 C5 H11 108.5(7) 1_555 . 1_555 n
C8 C5 H10 107.6(7) 1_555 . 1_555 n
C8 C5 H11 108.5(7) 1_555 . 1_555 n
H10 C5 H11 109.3(8) 1_555 . 1_555 n
C3 N6 C9 122.7(6) 1_555 . 1_555 n
C3 N6 H13 118.5(6) 1_555 . 1_555 n
C9 N6 H13 118.8(7) 1_555 . 1_555 n
C3 C7 H3 108.9(6) 1_555 . 1_555 n
C3 C7 H4 107.3(6) 1_555 . 1_555 n
C3 C7 H5 112.4(6) 1_555 . 1_555 n
H3 C7 H4 109.4(7) 1_555 . 1_555 n
H3 C7 H5 109.4(7) 1_555 . 1_555 n
H4 C7 H5 109.4(7) 1_555 . 1_555 n
C5 C8 O10 118.0(7) 1_555 . 1_555 n
C5 C8 O11 117.2(7) 1_555 . 1_555 n
O10 C8 O11 124.5(7) 1_555 . 1_555 n
N6 C9 O12 123.8(7) 1_555 . 1_555 n
N6 C9 C13 114.6(6) 1_555 . 1_555 n
O12 C9 C13 121.3(6) 1_555 . 1_555 n
C9 C13 N14 110.4(5) 1_555 . 1_555 n
C9 C13 H1 107.4(7) 1_555 . 1_555 n
C9 C13 H2 110.6(7) 1_555 . 1_555 n
N14 C13 H1 106.4(7) 1_555 . 1_555 n
N14 C13 H2 112.4(7) 1_555 . 1_555 n
H1 C13 H2 109.4(8) 1_555 . 1_555 n
C13 N14 H6 106.8(5) 1_555 . 1_555 n
C13 N14 H7 108.7(5) 1_555 . 1_555 n
C13 N14 H14 112.8(5) 1_555 . 1_555 n
H6 N14 H7 109.5(6) 1_555 . 1_555 n
H6 N14 H14 109.5(6) 1_555 . 1_555 n
H7 N14 H14 109.4(6) 1_555 . 1_555 n

loop_
_geom_bond_atom_site_label_1
_geom_bond_atom_site_label_2
_geom_bond_distance
_geom_bond_site_symmetry_1
_geom_bond_site_symmetry_2
_geom_bond_publ_flag
C1 N2 1.300(9) . 1_555 n
C1 C3 1.52(1) . 1_555 n
C1 O4 1.229(8) . 1_555 n
N2 C5 1.447(8) . 1_555 n
N2 H8 0.870(8) . 1_555 n
C3 N6 1.453(9) . 1_555 n
C3 C7 1.545(8) . 1_555 n
C3 H12 0.96(1) . 1_555 n
C5 C8 1.52(1) . 1_555 n
C5 H10 0.961(9) . 1_555 n
C5 H11 0.960(9) . 1_555 n
N6 C9 1.30(1) . 1_555 n
N6 H13 0.872(7) . 1_555 n
C7 H3 0.960(8) . 1_555 n
C7 H4 0.960(9) . 1_555 n
C7 H5 0.960(8) . 1_555 n
C8 O10 1.219(9) . 1_555 n
C8 O11 1.226(9) . 1_555 n
C9 O12 1.220(9) . 1_555 n
C9 C13 1.52(1) . 1_555 n
C13 N14 1.464(7) . 1_555 n
C13 H1 0.96(1) . 1_555 n
C13 H2 0.960(9) . 1_555 n
N14 H6 0.870(7) . 1_555 n
N14 H7 0.870(6) . 1_555 n
N14 H14 0.870(6) . 1_555 n
